data_2300504
loop_
_publ_author_name
'Gemmi, Mauro'
'La Placa, Maria G. I.'
'Galanis, Athanassios S.'
'Rauch, Edgar F.'
'Nicolopoulos, Stavros'

_publ_section_title
;
 Fast electron diffraction tomography
;
_journal_coeditor_code KS5462SUP1
_journal_issue 3
_journal_name_full 'Journal of Applied Crystallography'
_journal_page_first
;
;
_journal_paper_doi 10.1107/S1600576715004604
_journal_volume 48
_journal_year 2015
_chemical_formula_structural 'Mg (Mo O4)'
_chemical_formula_sum 'Mg Mo O4'
_chemical_formula_weight 184.24
_chemical_name_systematic
;
Magnesium Molybdate
;
_space_group_IT_number 12
_symmetry_cell_setting monoclinic
_symmetry_Int_Tables_number 12
_symmetry_space_group_name_Hall '-C 2y'
_symmetry_space_group_name_H-M 'C 1 2/m 1'
_audit_creation_date 2014/11/24
_cell_angle_alpha 90.000
_cell_angle_beta 105.900
_cell_angle_gamma 90.000
_cell_formula_units_Z 8
_cell_length_a 10.157
_cell_length_b 9.246
_cell_length_c 7.030
_cell_measurement_reflns_used 1608
_cell_measurement_temperature 293
_cell_measurement_theta_max 0.00
_cell_measurement_theta_min 0.00
_cell_measurement_wavelength 0.03350
_cell_volume 634.940
_computing_structure_solution ' SIR2011 (Burla et al., 2011)'
_diffrn_ambient_temperature 293
_diffrn_radiation_probe electron
_diffrn_radiation_wavelength 0.03350
_reflns_d_resolution_high 0.730
_reflns_d_resolution_low 6.737
_reflns_limit_h_max 13
_reflns_limit_h_min 0
_reflns_limit_k_max 12
_reflns_limit_k_min 0
_reflns_limit_l_max 9
_reflns_limit_l_min -9
_reflns_number_gt 711
_reflns_number_total 711
_reflns_threshold_expression ' F >3.0 \s(F) '
_cod_data_source_file ks5462sup1.cf
_cod_data_source_block I
_cod_depositor_comments
;
The following automatic conversions were performed:

'_symmetry_cell_setting' value 'Monoclinic' changed to 'monoclinic'
according to
/usr/data/users/saulius/crontab/automatic-downloads/rss-feeds/IUCr/lib/dictionaries/cif_core.dic
dictionary named 'cif_core.dic' version 2.4.2 from 2011-04-26.

'_atom_site_thermal_displace_type' value 'uiso' changed to 'Uiso'
according to
/usr/data/users/saulius/crontab/automatic-downloads/rss-feeds/IUCr/lib/dictionaries/cif_core.dic
dictionary named 'cif_core.dic' version 2.4.2 from 2011-04-26 (9
times).

Automatic conversion script
Id: cif_fix_values 3271 2015-04-21 07:52:19Z andrius 
;
_cod_original_cell_volume 634.6
_cod_original_sg_symbol_H-M 'C 2/m'
_cod_original_formula_sum 'Mg1 Mo1 O4'
_cod_database_code 2300504
_cod_database_fobs_code 2300504
_publcif_datablock.id {32b45e52-05a3-4f64-8f85-e255554c055a}

_publcif_info_exptl_table_max_cols 4
_publcif_info_exptl_table_use_headnotes n

loop_
_symmetry_equiv_pos_site_id
_symmetry_equiv_pos_as_xyz
1 x,y,z
2 -x,y,-z
3 -x,-y,-z
4 x,-y,z
5 1/2+x,1/2+y,z
6 1/2-x,1/2+y,-z
7 1/2-x,1/2-y,-z
8 1/2+x,1/2-y,z

loop_
_atom_site_label
_atom_site_fract_x
_atom_site_fract_y
_atom_site_fract_z
_atom_site_occupancy
_atom_site_U_iso_or_equiv
_atom_site_thermal_displace_type
_atom_site_type_symbol
_atom_site_symmetry_multiplicity
Mo1 0.0000 0.2534 0.5000 1.000 0.00746 Uiso Mo 4
Mo2 -0.2712 0.0000 0.0953 1.000 0.00707 Uiso Mo 4
Mg1 0.0000 0.8234 0.0000 1.000 0.00777 Uiso Mg 4
Mg2 0.1986 0.0000 0.3593 1.000 0.00008 Uiso Mg 4
O1 0.5387 0.6513 0.3036 1.000 0.00324 Uiso O 8
O2 -0.8691 0.6518 0.0225 1.000 0.00953 Uiso O 8
O3 -0.8658 0.3573 0.6113 1.000 0.01570 Uiso O 8
O4 0.6393 0.5000 0.0383 1.000 0.00178 Uiso O 4
O5 0.2003 0.0000 0.6318 1.000 0.00760 Uiso O 4

loop_
_atom_type_symbol
_atom_type_number_in_cell
_atom_type_description
_atom_type_scat_dispersion_real
_atom_type_scat_dispersion_imag
_atom_type_scat_source
'O   ' 32 'Oxygen      ' 0.0106 0.0060 ' Int. Tab. C, 4.2.6.8, 6.1.1.4'
'Mg  ' 8 'Magnesium   ' 0.0486 0.0363 ' Int. Tab. C, 4.2.6.8, 6.1.1.4'
'Mo  ' 8 'Molybdenum  ' -1.6832 0.6857 ' Int. Tab. C, 4.2.6.8, 6.1.1.4'

loop_
_publcif_info_datablock.id
_publcif_info_datablock.publ_exptl
_publcif_info_datablock.publ_geom
_publcif_info_datablock.structure
{59f04108-e8b7-4279-8aa5-0addd28512e4} ? ? ?
{32b45e52-05a3-4f64-8f85-e255554c055a} y y y
